data_1506450
loop_
_publ_author_name
'Werz, Daniel B.'
'Schuster, Andreea'
'Gleiter, Rolf'
'Rominger, Frank'

_publ_section_title
;
 Sterically stabilized cyclopropenonophanes and an electronically
 stabilized cyclopropenethionophane: syntheses, structural properties, and
 reactivity.
;
_journal_issue 5
_journal_name_full 'Organic letters'
_journal_page_first 917
_journal_page_last 920
_journal_paper_doi 10.1021/ol047317e
_journal_volume 7
_journal_year 2005
_chemical_formula_sum 'C5 H6 S3'
_chemical_formula_weight 162.28
_chemical_name_common 22_in_paper
_chemical_name_systematic
;
 ?
;
_space_group_IT_number 62
_symmetry_cell_setting orthorhombic
_symmetry_space_group_name_Hall '-P 2ac 2n'
_symmetry_space_group_name_H-M 'P n m a'
_atom_sites_solution_hydrogens geom
_atom_sites_solution_primary direct
_atom_sites_solution_secondary difmap
_audit_creation_method SHELXL-97
_cell_angle_alpha 90.00
_cell_angle_beta 90.00
_cell_angle_gamma 90.00
_cell_formula_units_Z 4
_cell_length_a 10.2496(11)
_cell_length_b 6.7971(7)
_cell_length_c 10.6545(11)
_cell_measurement_temperature 200(2)
_cell_volume 742.27(13)
_computing_cell_refinement 'Bruker SMART'
_computing_data_collection 'Bruker SMART'
_computing_data_reduction 'Bruker SHELXTL'
_computing_molecular_graphics 'Bruker SHELXTL'
_computing_publication_material 'Bruker SHELXTL'
_computing_structure_refinement 'SHELXL-97 (Sheldrick, 1997)'
_computing_structure_solution 'SHELXS-97 (Sheldrick, 1990)'
_diffrn_ambient_temperature 200(2)
_diffrn_measured_fraction_theta_full 1.000
_diffrn_measured_fraction_theta_max 1.000
_diffrn_measurement_device_type 'CCD area detector'
_diffrn_measurement_method 'phi and omega scans'
_diffrn_radiation_monochromator graphite
_diffrn_radiation_source 'fine-focus sealed tube'
_diffrn_radiation_type MoK\a
_diffrn_radiation_wavelength 0.71073
_diffrn_reflns_av_R_equivalents 0.0375
_diffrn_reflns_av_sigmaI/netI 0.0303
_diffrn_reflns_limit_h_max 9
_diffrn_reflns_limit_h_min -13
_diffrn_reflns_limit_k_max 8
_diffrn_reflns_limit_k_min -8
_diffrn_reflns_limit_l_max 12
_diffrn_reflns_limit_l_min -13
_diffrn_reflns_number 4249
_diffrn_reflns_theta_full 27.46
_diffrn_reflns_theta_max 27.46
_diffrn_reflns_theta_min 2.76
_exptl_absorpt_coefficient_mu 0.893
_exptl_absorpt_correction_T_max 0.9239
_exptl_absorpt_correction_T_min 0.7511
_exptl_absorpt_correction_type multi-scan
_exptl_absorpt_process_details 'Blessing, Acta Cryst. (1995) A51 33-38.'
_exptl_crystal_colour yellow
_exptl_crystal_density_diffrn 1.452
_exptl_crystal_density_method 'not measured'
_exptl_crystal_description polyhedron
_exptl_crystal_F_000 336
_exptl_crystal_size_max 0.34
_exptl_crystal_size_mid 0.11
_exptl_crystal_size_min 0.09
_refine_diff_density_max 0.312
_refine_diff_density_min -0.216
_refine_diff_density_rms 0.057
_refine_ls_extinction_coef 0.029(2)
_refine_ls_extinction_expression Fc^*^=kFc[1+0.001xFc^2^\l^3^/sin(2\q)]^-1/4^
_refine_ls_extinction_method SHELXL
_refine_ls_goodness_of_fit_ref 1.121
_refine_ls_hydrogen_treatment constr
_refine_ls_matrix_type full
_refine_ls_number_parameters 52
_refine_ls_number_reflns 917
_refine_ls_number_restraints 0
_refine_ls_restrained_S_all 1.121
_refine_ls_R_factor_all 0.0392
_refine_ls_R_factor_gt 0.0244
_refine_ls_shift/su_max 0.000
_refine_ls_shift/su_mean 0.000
_refine_ls_structure_factor_coef Fsqd
_refine_ls_weighting_details 'calc w=1/[\s^2^(Fo^2^)+(0.0212P)^2^+0.1124P] where P=(Fo^2^+2Fc^2^)/3'
_refine_ls_weighting_scheme calc
_refine_ls_wR_factor_gt 0.0536
_refine_ls_wR_factor_ref 0.0580
_reflns_number_gt 724
_reflns_number_total 917
_reflns_threshold_expression >2sigma(I)
_cod_data_source_file ol047317esi20050104_032504.cif
_cod_data_source_block dwe100
_cod_depositor_comments
;
The following automatic conversions were performed:

'_symmetry_cell_setting' value 'Orthorhombic' changed to
'orthorhombic' according to
/home/saulius/struct/CIF-dictionaries/cif_core.dic dictionary named
'cif_core.dic' version 2.4.1 from 2010-06-29.

Automatic conversion script
Id: cif_fix_values 1715 2011-07-08 13:25:40Z adriana 
;
_cod_original_sg_symbol_H-M Pnma
_cod_database_code 1506450

loop_
_symmetry_equiv_pos_as_xyz
'x, y, z'
'-x+1/2, -y, z+1/2'
'-x, y+1/2, -z'
'x+1/2, -y+1/2, -z+1/2'
'-x, -y, -z'
'x-1/2, y, -z-1/2'
'x, -y-1/2, z'
'-x-1/2, y-1/2, z-1/2'

loop_
_atom_site_label
_atom_site_type_symbol
_atom_site_fract_x
_atom_site_fract_y
_atom_site_fract_z
_atom_site_U_iso_or_equiv
_atom_site_adp_type
_atom_site_occupancy
_atom_site_symmetry_multiplicity
_atom_site_calc_flag
_atom_site_refinement_flags
S1 S 0.39459(5) 0.2500 0.28371(5) 0.03448(19) Uani 1 2 d S
S2 S 0.37360(5) 0.2500 0.68761(5) 0.03292(18) Uani 1 2 d S
S3 S 0.74472(6) 0.2500 0.51584(5) 0.03539(19) Uani 1 2 d S
C1 C 0.4720(2) 0.2500 0.42491(18) 0.0264(5) Uani 1 2 d S
C2 C 0.4601(2) 0.2500 0.55200(18) 0.0271(5) Uani 1 2 d S
C3 C 0.5845(2) 0.2500 0.49866(16) 0.0264(5) Uani 1 2 d S
C4 C 0.2081(2) 0.2500 0.6309(2) 0.0362(6) Uani 1 2 d S
H4A H 0.1854 0.3818 0.6007 0.054 Uiso 0.50 1 calc PR
H4B H 0.1489 0.2128 0.6992 0.054 Uiso 0.50 1 calc PR
H4C H 0.1997 0.1554 0.5619 0.054 Uiso 0.50 1 calc PR
C5 C 0.5332(2) 0.2500 0.17822(18) 0.0352(6) Uani 1 2 d S
H5A H 0.6021 0.3342 0.2126 0.053 Uiso 0.50 1 calc PR
H5B H 0.5063 0.3003 0.0960 0.053 Uiso 0.50 1 calc PR
H5C H 0.5663 0.1155 0.1690 0.053 Uiso 0.50 1 calc PR

loop_
_atom_site_aniso_label
_atom_site_aniso_U_11
_atom_site_aniso_U_22
_atom_site_aniso_U_33
_atom_site_aniso_U_23
_atom_site_aniso_U_13
_atom_site_aniso_U_12
S1 0.0243(3) 0.0551(4) 0.0241(3) 0.000 0.0002(2) 0.000
S2 0.0296(3) 0.0464(4) 0.0228(3) 0.000 0.0040(2) 0.000
S3 0.0269(3) 0.0527(4) 0.0266(3) 0.000 -0.0003(2) 0.000
C1 0.0264(12) 0.0266(12) 0.0262(10) 0.000 0.0027(8) 0.000
C2 0.0284(12) 0.0271(12) 0.0258(10) 0.000 0.0006(9) 0.000
C3 0.0316(13) 0.0260(11) 0.0216(10) 0.000 0.0017(8) 0.000
C4 0.0270(13) 0.0451(15) 0.0366(12) 0.000 0.0023(9) 0.000
C5 0.0286(13) 0.0519(16) 0.0252(10) 0.000 0.0026(9) 0.000

loop_
_atom_type_symbol
_atom_type_description
_atom_type_scat_dispersion_real
_atom_type_scat_dispersion_imag
_atom_type_scat_source
C C 0.0033 0.0016 'International Tables Vol C Tables 4.2.6.8 and 6.1.1.4'
H H 0.0000 0.0000 'International Tables Vol C Tables 4.2.6.8 and 6.1.1.4'
S S 0.1246 0.1234 'International Tables Vol C Tables 4.2.6.8 and 6.1.1.4'

loop_
_geom_angle_atom_site_label_1
_geom_angle_atom_site_label_2
_geom_angle_atom_site_label_3
_geom_angle
C1 S1 C5 100.53(10)
C2 S2 C4 101.93(10)
C2 C1 C3 60.89(14)
C2 C1 S1 147.02(17)
C3 C1 S1 152.09(17)
C1 C2 C3 60.82(14)
C1 C2 S2 153.63(18)
C3 C2 S2 145.55(17)
C1 C3 C2 58.29(14)
C1 C3 S3 152.09(16)
C2 C3 S3 149.62(16)

loop_
_geom_bond_atom_site_label_1
_geom_bond_atom_site_label_2
_geom_bond_distance
S1 C1 1.701(2)
S1 C5 1.812(2)
S2 C2 1.695(2)
S2 C4 1.801(2)
S3 C3 1.652(2)
C1 C2 1.360(3)
C1 C3 1.395(3)
C2 C3 1.396(3)
